data_7044551
loop_
_publ_author_name
'Siegmund, Daniel'
'Lorenz, Nicole'
'Gothe, Yvonne'
'Spies, Christian'
'Geissler, Bastian'
'Prochnow, Pascal'
'Nuernberger, Patrick'
'Bandow, Julia E.'
'Metzler-Nolte, Nils'

_publ_section_title
;
 Benzannulated Re(i)--NHC complexes: synthesis, photophysical properties
 and antimicrobial activity
;
_journal_name_full 'Dalton Trans.'
_journal_paper_doi 10.1039/C7DT02874A
_journal_year 2017
_chemical_formula_sum 'C28 H22 Br Cl2 N4 O3 Re'
_chemical_formula_weight 799.50
_space_group_crystal_system monoclinic
_space_group_IT_number 15
_space_group_name_Hall '-C 2yc'
_space_group_name_H-M_alt 'C 1 2/c 1'
_symmetry_space_group_name_Hall '-C 2yc'
_symmetry_space_group_name_H-M 'C 1 2/c 1'
_atom_sites_solution_hydrogens geom
_audit_creation_method SHELXL-2017/1
_audit_update_record
;
2017-10-04 deposited with the CCDC.
2017-10-12 downloaded from the CCDC.
;
_cell_angle_alpha 90
_cell_angle_beta 93.646(5)
_cell_angle_gamma 90
_cell_formula_units_Z 8
_cell_length_a 28.4252(15)
_cell_length_b 8.7539(5)
_cell_length_c 23.4708(14)
_cell_measurement_reflns_used 12733
_cell_measurement_temperature 173(2)
_cell_measurement_theta_max 32.0120
_cell_measurement_theta_min 3.4090
_cell_volume 5828.5(6)
_computing_cell_refinement
;
CrysAlisPro, Agilent Technologies,
Version 1.171.36.24 (release 03-12-2012 CrysAlis171 .NET)
(compiled Dec  3 2012,18:21:49)
;
_computing_data_collection
;
CrysAlisPro, Agilent Technologies,
Version 1.171.36.24 (release 03-12-2012 CrysAlis171 .NET)
(compiled Dec  3 2012,18:21:49)
;
_computing_data_reduction
;
CrysAlisPro, Agilent Technologies,
Version 1.171.36.24 (release 03-12-2012 CrysAlis171 .NET)
(compiled Dec  3 2012,18:21:49)
;
_computing_molecular_graphics 'ORTEP-3 (Farrugia, 2012)'
_computing_publication_material 'CIFTAB (sheldrick)'
_computing_structure_refinement 'SHELXL-2017/1 (Sheldrick, 2017)'
_computing_structure_solution 'SHELXS (Sheldrick 2017)'
_diffrn_ambient_temperature 173(2)
_diffrn_measured_fraction_theta_full 0.997
_diffrn_measured_fraction_theta_max 0.994
_diffrn_measurement_device_type 'Xcalibur, Sapphire2, large Be window'
_diffrn_radiation_type MoK\a
_diffrn_radiation_wavelength 0.71073
_diffrn_reflns_av_R_equivalents 0.0484
_diffrn_reflns_av_unetI/netI 0.0521
_diffrn_reflns_Laue_measured_fraction_full 0.997
_diffrn_reflns_Laue_measured_fraction_max 0.994
_diffrn_reflns_limit_h_max 36
_diffrn_reflns_limit_h_min -32
_diffrn_reflns_limit_k_max 11
_diffrn_reflns_limit_k_min -11
_diffrn_reflns_limit_l_max 30
_diffrn_reflns_limit_l_min -26
_diffrn_reflns_number 27340
_diffrn_reflns_point_group_measured_fraction_full 0.997
_diffrn_reflns_point_group_measured_fraction_max 0.994
_diffrn_reflns_theta_full 25.000
_diffrn_reflns_theta_max 27.499
_diffrn_reflns_theta_min 2.872
_exptl_absorpt_coefficient_mu 5.760
_exptl_absorpt_correction_T_max 1.00000
_exptl_absorpt_correction_T_min 0.53436
_exptl_absorpt_correction_type multi-scan
_exptl_absorpt_process_details
;
CrysAlisPro, Agilent Technologies,
Version 1.171.36.24 (release 03-12-2012 CrysAlis171 .NET)
(compiled Dec  3 2012,18:21:49)
Empirical absorption correction using spherical harmonics,
 implemented in SCALE3 ABSPACK scaling algorithm.
;
_exptl_crystal_colour yellow
_exptl_crystal_density_diffrn 1.822
_exptl_crystal_description needle
_exptl_crystal_F_000 3088
_exptl_crystal_size_max 0.300
_exptl_crystal_size_mid 0.125
_exptl_crystal_size_min 0.100
_refine_diff_density_max 1.466
_refine_diff_density_min -0.932
_refine_diff_density_rms 0.143
_refine_ls_extinction_method none
_refine_ls_goodness_of_fit_ref 1.133
_refine_ls_hydrogen_treatment constr
_refine_ls_matrix_type full
_refine_ls_number_parameters 380
_refine_ls_number_reflns 6666
_refine_ls_number_restraints 0
_refine_ls_restrained_S_all 1.133
_refine_ls_R_factor_all 0.0492
_refine_ls_R_factor_gt 0.0369
_refine_ls_shift/su_max 0.001
_refine_ls_shift/su_mean 0.000
_refine_ls_structure_factor_coef Fsqd
_refine_ls_weighting_details 'w=1/[\s^2^(Fo^2^)+(0.0216P)^2^] where P=(Fo^2^+2Fc^2^)/3'
_refine_ls_weighting_scheme calc
_refine_ls_wR_factor_gt 0.0669
_refine_ls_wR_factor_ref 0.0732
_reflns_Friedel_coverage 0.000
_reflns_number_gt 5650
_reflns_number_total 6666
_reflns_threshold_expression 'I > 2\s(I)'
_cod_data_source_file c7dt02874a2.cif
_cod_data_source_block 4b
_cod_database_code 7044551
_shelx_shelxl_version_number 2017/1
_shelx_space_group_comment
;
The symmetry employed for this shelxl refinement is uniquely defined
by the following loop, which should always be used as a source of
symmetry information in preference to the above space-group names.
They are only intended as comments.
;
_shelx_estimated_absorpt_t_min 0.277
_shelx_estimated_absorpt_t_max 0.597

loop_
_space_group_symop_operation_xyz
'x, y, z'
'-x, y, -z+1/2'
'x+1/2, y+1/2, z'
'-x+1/2, y+1/2, -z+1/2'
'-x, -y, -z'
'x, -y, z-1/2'
'-x+1/2, -y+1/2, -z'
'x+1/2, -y+1/2, z-1/2'

loop_
_atom_site_label
_atom_site_type_symbol
_atom_site_fract_x
_atom_site_fract_y
_atom_site_fract_z
_atom_site_U_iso_or_equiv
_atom_site_adp_type
_atom_site_occupancy
_atom_site_site_symmetry_order
_atom_site_calc_flag
_atom_site_refinement_flags_posn
_atom_site_refinement_flags_adp
_atom_site_refinement_flags_occupancy
_atom_site_disorder_assembly
_atom_site_disorder_group
Re1 Re 0.09271(2) 0.18185(2) -0.00385(2) 0.03176(6) Uani 1 1 d . . . . .
N1 N 0.15787(13) 0.1746(4) 0.10857(14) 0.0379(8) Uani 1 1 d . . . . .
H1A H 0.168039 0.084955 0.097691 0.045 Uiso 1 1 calc R U . . .
C1 C 0.03115(18) 0.2569(5) 0.00971(18) 0.0417(11) Uani 1 1 d . . . . .
O1 O -0.00596(13) 0.3039(5) 0.01475(16) 0.0678(11) Uani 1 1 d . . . . .
Br1 Br 0.19760(2) 0.82268(6) 0.11564(2) 0.05782(15) Uani 1 1 d . . . . .
N2 N 0.12066(13) 0.3883(4) 0.10920(13) 0.0371(8) Uani 1 1 d . . . . .
C2 C 0.06473(17) 0.0884(5) -0.07442(19) 0.0419(11) Uani 1 1 d . . . . .
O2 O 0.04697(14) 0.0257(4) -0.11218(14) 0.0695(11) Uani 1 1 d . . . . .
N3 N 0.11866(13) 0.3849(4) -0.04588(13) 0.0341(8) Uani 1 1 d . . . . .
C3 C 0.07768(17) -0.0004(6) 0.03685(18) 0.0450(11) Uani 1 1 d . . . . .
O3 O 0.06887(15) -0.1084(5) 0.06116(16) 0.0774(12) Uani 1 1 d . . . . .
C4 C 0.12582(15) 0.2614(5) 0.07754(16) 0.0332(9) Uani 1 1 d . . . . .
N4 N 0.16397(12) 0.1244(4) -0.02736(13) 0.0327(8) Uani 1 1 d . . . . .
C6 C 0.2049(2) 0.2028(7) 0.2038(2) 0.0617(15) Uani 1 1 d . . . . .
H6A H 0.221500 0.108768 0.202928 0.074 Uiso 1 1 calc R U . . .
C7 C 0.2115(2) 0.3038(8) 0.2489(2) 0.0741(19) Uani 1 1 d . . . . .
H7A H 0.233155 0.278947 0.280096 0.089 Uiso 1 1 calc R U . . .
C8 C 0.1871(2) 0.4404(8) 0.2492(2) 0.0747(19) Uani 1 1 d . . . . .
H8A H 0.192556 0.506906 0.280934 0.090 Uiso 1 1 calc R U . . .
C9 C 0.1551(2) 0.4849(6) 0.20521(19) 0.0576(14) Uani 1 1 d . . . . .
H9A H 0.138499 0.579058 0.205850 0.069 Uiso 1 1 calc R U . . .
C10 C 0.14888(17) 0.3826(5) 0.16033(17) 0.0416(11) Uani 1 1 d . . . . .
C11 C 0.08627(17) 0.5105(5) 0.09739(17) 0.0412(11) Uani 1 1 d . . . . .
H11A H 0.076005 0.508996 0.056289 0.049 Uiso 1 1 calc R U . . .
H11B H 0.101592 0.610259 0.105845 0.049 Uiso 1 1 calc R U . . .
C12 C 0.04324(17) 0.4956(5) 0.13230(16) 0.0415(11) Uani 1 1 d . . . . .
C13 C 0.02700(19) 0.3561(6) 0.14931(18) 0.0499(12) Uani 1 1 d . . . . .
H13A H 0.043786 0.265858 0.140891 0.060 Uiso 1 1 calc R U . . .
C14 C -0.0135(2) 0.3460(7) 0.1785(2) 0.0633(15) Uani 1 1 d . . . . .
H14A H -0.024489 0.248757 0.189739 0.076 Uiso 1 1 calc R U . . .
C15 C -0.0380(2) 0.4746(9) 0.1915(2) 0.0696(18) Uani 1 1 d . . . . .
H15A H -0.065897 0.466901 0.211598 0.084 Uiso 1 1 calc R U . . .
C16 C -0.0220(2) 0.6140(8) 0.1754(2) 0.0739(19) Uani 1 1 d . . . . .
H16A H -0.038798 0.703666 0.184550 0.089 Uiso 1 1 calc R U . . .
C17 C 0.0186(2) 0.6261(6) 0.14561(19) 0.0569(14) Uani 1 1 d . . . . .
H17A H 0.029400 0.723563 0.134411 0.068 Uiso 1 1 calc R U . . .
C18 C 0.09330(18) 0.5141(5) -0.05569(17) 0.0434(11) Uani 1 1 d . . . . .
H18A H 0.061467 0.516468 -0.045597 0.052 Uiso 1 1 calc R U . . .
C19 C 0.1120(2) 0.6423(6) -0.0798(2) 0.0552(14) Uani 1 1 d . . . . .
H19A H 0.093369 0.731755 -0.085648 0.066 Uiso 1 1 calc R U . . .
C20 C 0.1573(2) 0.6392(6) -0.0951(2) 0.0564(14) Uani 1 1 d . . . . .
H20A H 0.170562 0.726721 -0.111833 0.068 Uiso 1 1 calc R U . . .
C21 C 0.18368(19) 0.5096(6) -0.08642(19) 0.0509(12) Uani 1 1 d . . . . .
H21A H 0.215428 0.506297 -0.096808 0.061 Uiso 1 1 calc R U . . .
C22 C 0.16327(16) 0.3822(5) -0.06204(16) 0.0370(10) Uani 1 1 d . . . . .
C23 C 0.18792(16) 0.2355(5) -0.05360(16) 0.0380(10) Uani 1 1 d . . . . .
C24 C 0.23172(18) 0.2069(6) -0.0739(2) 0.0549(13) Uani 1 1 d . . . . .
H24A H 0.248023 0.285415 -0.092421 0.066 Uiso 1 1 calc R U . . .
C25 C 0.25157(19) 0.0640(7) -0.0670(2) 0.0623(15) Uani 1 1 d . . . . .
H25A H 0.281779 0.043106 -0.080349 0.075 Uiso 1 1 calc R U . . .
C26 C 0.22716(18) -0.0470(6) -0.04087(19) 0.0536(13) Uani 1 1 d . . . . .
H26A H 0.239875 -0.146974 -0.036426 0.064 Uiso 1 1 calc R U . . .
C27 C 0.18376(17) -0.0127(5) -0.02086(17) 0.0444(11) Uani 1 1 d . . . . .
H27A H 0.167399 -0.089980 -0.001716 0.053 Uiso 1 1 calc R U . . .
C60 C 0.17253(17) 0.2459(6) 0.15977(17) 0.0430(11) Uani 1 1 d . . . . .
Cl1A Cl 0.1512(5) 0.902(3) 0.3076(6) 0.183(6) Uani 0.54(2) 1 d . . P A 1
Cl2A Cl 0.0835(5) 1.0513(16) 0.2394(5) 0.180(5) Uani 0.54(2) 1 d . . P A 1
C29A C 0.1285(11) 0.949(4) 0.2535(11) 0.162(14) Uani 0.54(2) 1 d . . P A 1
H29A H 0.121549 0.851927 0.232916 0.194 Uiso 0.54(2) 1 calc R U P A 1
H29B H 0.153740 0.998775 0.233119 0.194 Uiso 0.54(2) 1 calc R U P A 1
Cl1B Cl 0.1411(4) 0.8269(15) 0.3022(5) 0.115(3) Uani 0.46(2) 1 d . . P A 2
Cl2B Cl 0.0693(4) 0.957(3) 0.2298(4) 0.183(5) Uani 0.46(2) 1 d . . P A 2
C29B C 0.1128(12) 0.884(3) 0.2341(11) 0.108(9) Uani 0.46(2) 1 d . . P A 2
H29C H 0.135201 0.951764 0.215628 0.130 Uiso 0.46(2) 1 calc R U P A 2
H29D H 0.109584 0.790722 0.210304 0.130 Uiso 0.46(2) 1 calc R U P A 2

loop_
_atom_site_aniso_label
_atom_site_aniso_U_11
_atom_site_aniso_U_22
_atom_site_aniso_U_33
_atom_site_aniso_U_23
_atom_site_aniso_U_13
_atom_site_aniso_U_12
Re1 0.02806(11) 0.03441(10) 0.03299(10) -0.00140(7) 0.00344(7) 0.00224(8)
N1 0.029(2) 0.045(2) 0.0386(19) -0.0014(16) -0.0002(15) 0.0071(17)
C1 0.042(3) 0.039(2) 0.044(2) -0.0101(19) -0.002(2) -0.003(2)
O1 0.032(2) 0.091(3) 0.081(3) -0.026(2) 0.0032(18) 0.017(2)
Br1 0.0570(4) 0.0582(3) 0.0590(3) 0.0107(2) 0.0093(3) 0.0169(3)
N2 0.040(2) 0.0366(19) 0.0344(18) -0.0022(15) 0.0037(16) 0.0006(17)
C2 0.042(3) 0.036(2) 0.047(3) -0.004(2) 0.007(2) 0.006(2)
O2 0.082(3) 0.068(3) 0.056(2) -0.0198(19) -0.017(2) -0.008(2)
N3 0.035(2) 0.0352(19) 0.0315(17) -0.0015(14) 0.0004(15) 0.0053(16)
C3 0.043(3) 0.049(3) 0.043(2) 0.001(2) 0.002(2) -0.003(2)
O3 0.080(3) 0.066(3) 0.085(3) 0.035(2) -0.003(2) -0.027(2)
C4 0.027(2) 0.039(2) 0.034(2) -0.0018(17) 0.0048(17) -0.0019(19)
N4 0.031(2) 0.0352(18) 0.0315(17) -0.0030(14) 0.0001(14) 0.0044(16)
C6 0.049(4) 0.088(4) 0.047(3) 0.010(3) -0.005(2) 0.005(3)
C7 0.061(4) 0.113(6) 0.045(3) 0.007(3) -0.017(3) -0.015(4)
C8 0.075(5) 0.104(5) 0.044(3) -0.013(3) -0.006(3) -0.032(4)
C9 0.067(4) 0.060(3) 0.046(3) -0.010(2) 0.004(3) -0.013(3)
C10 0.042(3) 0.048(3) 0.035(2) -0.0001(19) 0.0024(19) -0.008(2)
C11 0.052(3) 0.032(2) 0.040(2) -0.0011(18) 0.007(2) 0.005(2)
C12 0.052(3) 0.044(3) 0.029(2) -0.0001(18) 0.0036(19) 0.011(2)
C13 0.055(4) 0.053(3) 0.042(3) -0.003(2) 0.010(2) -0.002(3)
C14 0.061(4) 0.083(4) 0.047(3) 0.005(3) 0.009(3) -0.014(3)
C15 0.045(3) 0.121(6) 0.044(3) 0.006(3) 0.009(2) 0.013(4)
C16 0.073(5) 0.093(5) 0.057(3) 0.006(3) 0.020(3) 0.041(4)
C17 0.071(4) 0.055(3) 0.045(3) 0.005(2) 0.014(2) 0.020(3)
C18 0.051(3) 0.038(2) 0.042(2) 0.0021(19) 0.002(2) 0.008(2)
C19 0.076(4) 0.039(3) 0.050(3) 0.002(2) -0.002(3) 0.007(3)
C20 0.076(4) 0.040(3) 0.053(3) 0.007(2) 0.005(3) -0.013(3)
C21 0.049(3) 0.052(3) 0.053(3) 0.001(2) 0.011(2) -0.013(3)
C22 0.037(3) 0.039(2) 0.035(2) -0.0006(18) 0.0054(19) 0.000(2)
C23 0.034(3) 0.048(3) 0.032(2) -0.0035(18) 0.0030(18) -0.001(2)
C24 0.041(3) 0.058(3) 0.068(3) 0.007(2) 0.022(2) 0.002(3)
C25 0.035(3) 0.083(4) 0.071(3) 0.004(3) 0.020(2) 0.020(3)
C26 0.048(3) 0.060(3) 0.053(3) 0.001(2) 0.006(2) 0.025(3)
C27 0.046(3) 0.046(3) 0.041(2) -0.0003(19) 0.006(2) 0.012(2)
C60 0.035(3) 0.062(3) 0.032(2) 0.001(2) 0.0028(19) -0.004(2)
Cl1A 0.165(8) 0.251(15) 0.132(7) 0.057(8) -0.001(5) 0.010(9)
Cl2A 0.197(9) 0.146(8) 0.209(7) 0.067(6) 0.116(6) 0.101(7)
C29A 0.20(3) 0.20(3) 0.095(17) -0.040(17) 0.070(17) -0.07(3)
Cl1B 0.101(6) 0.144(7) 0.101(4) -0.013(5) 0.013(4) 0.029(5)
Cl2B 0.214(10) 0.199(12) 0.128(5) 0.030(6) -0.045(7) -0.021(9)
C29B 0.15(2) 0.097(15) 0.079(14) -0.012(11) 0.030(14) 0.072(16)

loop_
_atom_type_symbol
_atom_type_description
_atom_type_scat_dispersion_real
_atom_type_scat_dispersion_imag
_atom_type_scat_source
C C 0.0033 0.0016 'International Tables Vol C Tables 4.2.6.8 and 6.1.1.4'
H H 0.0000 0.0000 'International Tables Vol C Tables 4.2.6.8 and 6.1.1.4'
Br Br -0.2901 2.4595 'International Tables Vol C Tables 4.2.6.8 and 6.1.1.4'
N N 0.0061 0.0033 'International Tables Vol C Tables 4.2.6.8 and 6.1.1.4'
O O 0.0106 0.0060 'International Tables Vol C Tables 4.2.6.8 and 6.1.1.4'
Re Re -1.0185 7.2310 'International Tables Vol C Tables 4.2.6.8 and 6.1.1.4'
Cl Cl 0.1484 0.1585 'International Tables Vol C Tables 4.2.6.8 and 6.1.1.4'

loop_
_geom_angle_atom_site_label_1
_geom_angle_atom_site_label_2
_geom_angle_atom_site_label_3
_geom_angle
C1 Re1 C3 88.2(2)
C1 Re1 C2 87.59(18)
C3 Re1 C2 89.00(18)
C1 Re1 N3 97.71(17)
C3 Re1 N3 172.99(16)
C2 Re1 N3 95.06(15)
C1 Re1 C4 95.30(16)
C3 Re1 C4 85.82(17)
C2 Re1 C4 173.97(17)
N3 Re1 C4 89.80(13)
C1 Re1 N4 171.80(16)
C3 Re1 N4 99.95(17)
C2 Re1 N4 91.33(16)
N3 Re1 N4 74.28(13)
C4 Re1 N4 86.55(13)
C4 N1 C60 111.4(4)
C4 N1 H1A 124.3
C60 N1 H1A 124.3
O1 C1 Re1 176.3(4)
C4 N2 C10 111.4(4)
C4 N2 C11 126.3(3)
C10 N2 C11 121.8(3)
O2 C2 Re1 174.2(4)
C22 N3 C18 117.9(4)
C22 N3 Re1 117.6(3)
C18 N3 Re1 124.4(3)
O3 C3 Re1 179.7(5)
N2 C4 N1 104.9(3)
N2 C4 Re1 133.3(3)
N1 C4 Re1 121.7(3)
C27 N4 C23 118.6(4)
C27 N4 Re1 124.7(3)
C23 N4 Re1 116.6(3)
C7 C6 C60 116.6(6)
C7 C6 H6A 121.7
C60 C6 H6A 121.7
C8 C7 C6 120.8(5)
C8 C7 H7A 119.6
C6 C7 H7A 119.6
C7 C8 C9 123.0(5)
C7 C8 H8A 118.5
C9 C8 H8A 118.5
C10 C9 C8 115.5(5)
C10 C9 H9A 122.3
C8 C9 H9A 122.3
C60 C10 C9 122.1(4)
C60 C10 N2 106.1(4)
C9 C10 N2 131.8(5)
N2 C11 C12 112.7(3)
N2 C11 H11A 109.1
C12 C11 H11A 109.1
N2 C11 H11B 109.1
C12 C11 H11B 109.1
H11A C11 H11B 107.8
C13 C12 C17 118.9(5)
C13 C12 C11 122.0(4)
C17 C12 C11 119.1(4)
C12 C13 C14 120.5(5)
C12 C13 H13A 119.8
C14 C13 H13A 119.8
C15 C14 C13 120.7(6)
C15 C14 H14A 119.6
C13 C14 H14A 119.6
C16 C15 C14 119.4(5)
C16 C15 H15A 120.3
C14 C15 H15A 120.3
C15 C16 C17 120.6(6)
C15 C16 H16A 119.7
C17 C16 H16A 119.7
C12 C17 C16 119.9(5)
C12 C17 H17A 120.1
C16 C17 H17A 120.1
N3 C18 C19 122.4(5)
N3 C18 H18A 118.8
C19 C18 H18A 118.8
C20 C19 C18 119.2(5)
C20 C19 H19A 120.4
C18 C19 H19A 120.4
C19 C20 C21 119.8(5)
C19 C20 H20A 120.1
C21 C20 H20A 120.1
C20 C21 C22 119.0(5)
C20 C21 H21A 120.5
C22 C21 H21A 120.5
N3 C22 C21 121.6(4)
N3 C22 C23 115.3(4)
C21 C22 C23 123.1(4)
N4 C23 C24 121.0(4)
N4 C23 C22 116.0(4)
C24 C23 C22 122.9(4)
C25 C24 C23 119.7(5)
C25 C24 H24A 120.2
C23 C24 H24A 120.2
C26 C25 C24 118.9(5)
C26 C25 H25A 120.5
C24 C25 H25A 120.5
C25 C26 C27 119.3(5)
C25 C26 H26A 120.3
C27 C26 H26A 120.3
N4 C27 C26 122.5(5)
N4 C27 H27A 118.7
C26 C27 H27A 118.7
C10 C60 C6 122.0(4)
C10 C60 N1 106.2(4)
C6 C60 N1 131.8(5)
Cl1A C29A Cl2A 131.0(17)
Cl1A C29A H29A 104.5
Cl2A C29A H29A 104.5
Cl1A C29A H29B 104.5
Cl2A C29A H29B 104.5
H29A C29A H29B 105.7
Cl2B C29B Cl1B 122.2(15)
Cl2B C29B H29C 106.8
Cl1B C29B H29C 106.8
Cl2B C29B H29D 106.8
Cl1B C29B H29D 106.8
H29C C29B H29D 106.6

loop_
_geom_bond_atom_site_label_1
_geom_bond_atom_site_label_2
_geom_bond_distance
Re1 C1 1.915(5)
Re1 C3 1.922(5)
Re1 C2 1.969(5)
Re1 N3 2.184(3)
Re1 C4 2.189(4)
Re1 N4 2.192(3)
N1 C4 1.361(5)
N1 C60 1.394(5)
N1 H1A 0.8800
C1 O1 1.145(5)
N2 C4 1.350(5)
N2 C10 1.401(5)
N2 C11 1.464(5)
C2 O2 1.133(5)
N3 C22 1.347(5)
N3 C18 1.353(5)
C3 O3 1.140(5)
N4 C27 1.330(5)
N4 C23 1.357(5)
C6 C7 1.383(8)
C6 C60 1.391(6)
C6 H6A 0.9500
C7 C8 1.383(9)
C7 H7A 0.9500
C8 C9 1.389(7)
C8 H8A 0.9500
C9 C10 1.385(6)
C9 H9A 0.9500
C10 C60 1.373(7)
C11 C12 1.521(6)
C11 H11A 0.9900
C11 H11B 0.9900
C12 C13 1.374(6)
C12 C17 1.386(6)
C13 C14 1.380(7)
C13 H13A 0.9500
C14 C15 1.369(8)
C14 H14A 0.9500
C15 C16 1.364(8)
C15 H15A 0.9500
C16 C17 1.391(8)
C16 H16A 0.9500
C17 H17A 0.9500
C18 C19 1.378(6)
C18 H18A 0.9500
C19 C20 1.359(8)
C19 H19A 0.9500
C20 C21 1.369(7)
C20 H20A 0.9500
C21 C22 1.396(6)
C21 H21A 0.9500
C22 C23 1.470(6)
C23 C24 1.384(6)
C24 C25 1.378(7)
C24 H24A 0.9500
C25 C26 1.362(7)
C25 H25A 0.9500
C26 C27 1.381(6)
C26 H26A 0.9500
C27 H27A 0.9500
Cl1A C29A 1.45(3)
Cl2A C29A 1.58(3)
C29A H29A 0.9900
C29A H29B 0.9900
Cl1B C29B 1.81(3)
Cl2B C29B 1.39(3)
C29B H29C 0.9900
C29B H29D 0.9900

loop_
_geom_torsion_atom_site_label_1
_geom_torsion_atom_site_label_2
_geom_torsion_atom_site_label_3
_geom_torsion_atom_site_label_4
_geom_torsion
C10 N2 C4 N1 -0.5(5)
C11 N2 C4 N1 -173.0(4)
C10 N2 C4 Re1 177.2(3)
C11 N2 C4 Re1 4.6(7)
C60 N1 C4 N2 0.5(5)
C60 N1 C4 Re1 -177.5(3)
C60 C6 C7 C8 -0.3(9)
C6 C7 C8 C9 -0.1(10)
C7 C8 C9 C10 0.0(8)
C8 C9 C10 C60 0.6(7)
C8 C9 C10 N2 -179.0(5)
C4 N2 C10 C60 0.2(5)
C11 N2 C10 C60 173.2(4)
C4 N2 C10 C9 180.0(5)
C11 N2 C10 C9 -7.1(7)
C4 N2 C11 C12 99.0(5)
C10 N2 C11 C12 -72.8(5)
N2 C11 C12 C13 -30.2(6)
N2 C11 C12 C17 152.2(4)
C17 C12 C13 C14 0.8(7)
C11 C12 C13 C14 -176.8(4)
C12 C13 C14 C15 -0.6(7)
C13 C14 C15 C16 -0.1(8)
C14 C15 C16 C17 0.5(8)
C13 C12 C17 C16 -0.4(7)
C11 C12 C17 C16 177.2(4)
C15 C16 C17 C12 -0.2(8)
C22 N3 C18 C19 -1.9(6)
Re1 N3 C18 C19 176.7(3)
N3 C18 C19 C20 0.9(7)
C18 C19 C20 C21 -0.1(7)
C19 C20 C21 C22 0.3(7)
C18 N3 C22 C21 2.2(6)
Re1 N3 C22 C21 -176.5(3)
C18 N3 C22 C23 -176.2(3)
Re1 N3 C22 C23 5.1(4)
C20 C21 C22 N3 -1.4(7)
C20 C21 C22 C23 176.9(4)
C27 N4 C23 C24 0.8(6)
Re1 N4 C23 C24 -175.2(3)
C27 N4 C23 C22 177.1(3)
Re1 N4 C23 C22 1.1(4)
N3 C22 C23 N4 -4.1(5)
C21 C22 C23 N4 177.6(4)
N3 C22 C23 C24 172.2(4)
C21 C22 C23 C24 -6.2(6)
N4 C23 C24 C25 -0.5(7)
C22 C23 C24 C25 -176.5(4)
C23 C24 C25 C26 0.8(8)
C24 C25 C26 C27 -1.3(8)
C23 N4 C27 C26 -1.5(6)
Re1 N4 C27 C26 174.2(3)
C25 C26 C27 N4 1.8(7)
C9 C10 C60 C6 -1.2(7)
N2 C10 C60 C6 178.6(4)
C9 C10 C60 N1 -179.7(4)
N2 C10 C60 N1 0.1(5)
C7 C6 C60 C10 1.0(8)
C7 C6 C60 N1 179.0(5)
C4 N1 C60 C10 -0.4(5)
C4 N1 C60 C6 -178.7(5)
